data_2014321
loop_
_publ_author_name
'Amalija Golobi\<c'
'Martina Malekovi\<c'
'Primo\<z \<Segedin'

_publ_section_title
;
 <i>catena</i>-Poly[disodium
 [[diformatotricopper(II)]-di-\m~3~-formato-tetra-\m~2~-formato]]: a
 new mode of bridging between binuclear and mononuclear
 formate--copper(II) units
;
_journal_coeditor_code FA1173
_journal_issue 3
_journal_name_full 'Acta Crystallographica Section C'
_journal_page_first m102
_journal_page_last m104
_journal_paper_doi 10.1107/S0108270106001636
_journal_volume 62
_journal_year 2006
_chemical_formula_iupac 'Na2 [Cu3 (C H O2)8]'
_chemical_formula_moiety '2Na +, C8 H8 Cu3 O16 2-'
_chemical_formula_sum 'C8 H8 Cu3 Na2 O16'
_chemical_formula_weight 596.76
_chemical_name_systematic
;
catena-Poly[disodium
[[diformatotricopper(II)]-di-\m~3~-formato-tetra-\m~2~-formato]]
;
_space_group_IT_number 2
_symmetry_cell_setting triclinic
_symmetry_space_group_name_Hall '-P 1'
_symmetry_space_group_name_H-M 'P -1'
_atom_sites_solution_hydrogens difmap
_atom_sites_solution_primary direct
_cell_angle_alpha 113.2480(10)
_cell_angle_beta 108.6530(10)
_cell_angle_gamma 97.4950(10)
_cell_formula_units_Z 1
_cell_length_a 7.6594(2)
_cell_length_b 7.77170(10)
_cell_length_c 8.7972(2)
_cell_measurement_reflns_used 1672
_cell_measurement_temperature 293
_cell_measurement_theta_max 27.48
_cell_measurement_theta_min 2.91
_cell_volume 435.608(17)
_computing_cell_refinement 'DENZO-SMN (Otwinowski & Minor, 1997)'
_computing_data_collection 'COLLECT (Nonius, 2000)'
_computing_data_reduction DENZO-SMN
_computing_molecular_graphics 'ORTEP-3 (Farrugia, 1997)'
_computing_publication_material 'XTAL3.6 and PLATON (Spek, 2003)'
_computing_structure_refinement 'XTAL3.6 (Hall <i>et al.</i>,  1999)'
_computing_structure_solution 'SIR97 (Altomare <i>et al.</i>,  1999)'
_diffrn_ambient_temperature 293
_diffrn_measured_fraction_theta_full 0.99
_diffrn_measured_fraction_theta_max 0.99
_diffrn_measurement_device_type 'Nonius KappaCCD'
_diffrn_measurement_method '\f and \w scans'
_diffrn_radiation_monochromator graphite
_diffrn_radiation_source xray_tube
_diffrn_radiation_type 'Mo K\a'
_diffrn_radiation_wavelength 0.71073
_diffrn_reflns_av_R_equivalents .038
_diffrn_reflns_limit_h_max 9
_diffrn_reflns_limit_h_min -9
_diffrn_reflns_limit_k_max 10
_diffrn_reflns_limit_k_min -10
_diffrn_reflns_limit_l_max 11
_diffrn_reflns_limit_l_min -9
_diffrn_reflns_number 5090
_diffrn_reflns_theta_full 27.5
_diffrn_reflns_theta_max 27.5
_diffrn_reflns_theta_min 2.94
_diffrn_standards_number 0
_exptl_absorpt_coefficient_mu 3.762
_exptl_absorpt_correction_T_max 0.77
_exptl_absorpt_correction_T_min 0.64
_exptl_absorpt_correction_type multi-scan
_exptl_absorpt_process_details '(DENZO-SMN; Otwinowski & Minor 1997)'
_exptl_crystal_colour green
_exptl_crystal_density_diffrn 2.275
_exptl_crystal_density_method none
_exptl_crystal_description prism
_exptl_crystal_F_000 293
_exptl_crystal_size_max .12
_exptl_crystal_size_mid .10
_exptl_crystal_size_min .07
_refine_diff_density_max 1.767
_refine_diff_density_min -1.715
_refine_ls_abs_structure_details none
_refine_ls_extinction_method none
_refine_ls_goodness_of_fit_ref 1.037
_refine_ls_hydrogen_treatment mixed
_refine_ls_matrix_type full
_refine_ls_number_parameters 148
_refine_ls_number_reflns 1775
_refine_ls_R_factor_gt .052
_refine_ls_shift/su_max .0007
_refine_ls_shift/su_mean .00002
_refine_ls_structure_factor_coef Fsqd
_refine_ls_weighting_scheme calc
_refine_ls_wR_factor_ref .152
_reflns_number_gt 1775
_reflns_number_total 1966
_reflns_threshold_expression 'F^2^ > 2.00 sig(F^2^)'
_cod_data_source_file fa1173.cif
_cod_data_source_block I
_cod_original_cell_volume 435.61(2)
_cod_original_sg_symbol_Hall -p_1
_cod_original_sg_symbol_H-M P-1
_cod_database_code 2014321

loop_
_symmetry_equiv_pos_as_xyz
+x,+y,+z
-x,-y,-z

loop_
_atom_site_label
_atom_site_fract_x
_atom_site_fract_y
_atom_site_fract_z
_atom_site_U_iso_or_equiv
_atom_site_adp_type
_atom_site_calc_flag
_atom_site_calc_attached_atom
_atom_site_occupancy
_atom_site_disorder_assembly
_atom_site_disorder_group
Cu1 .88612(9) .03853(11) .08489(9) .0203(3) Uani ? ? 1.00000 ? ?
Cu2 1.00000 .50000 .50000 .0212(3) Uani ? ? 1.00000 ? ?
O11 1.0913(7) .2859(7) .2594(6) .0285(14) Uani ? ? 1.00000 ? ?
O12 1.2858(7) .2225(8) .1151(7) .0343(16) Uani ? ? 1.00000 ? ?
O21 .7873(7) .1621(8) -.0680(7) .0302(16) Uani ? ? 1.00000 ? ?
O22 .9812(9) .0929(9) -.2146(8) .0350(18) Uani ? ? 1.00000 ? ?
O31 .7852(8) .5103(8) .3168(7) .0329(16) Uani ? ? 1.00000 ? ?
O32 .5832(9) .6577(11) .2167(10) .047(2) Uani ? ? 1.00000 ? ?
O41 .8186(7) .2809(7) .4857(6) .0280(14) Uani ? ? 1.00000 ? ?
O42 .6732(6) .0676(7) .1886(6) .0249(13) Uani ? ? 1.00000 ? ?
C1 1.2433(9) .3288(10) .2389(9) .0285(18) Uani ? ? 1.00000 ? ?
C2 .8550(11) .1669(12) -.1828(9) .031(2) Uani ? ? 1.00000 ? ?
C3 .7373(10) .6629(11) .3241(10) .030(2) Uani ? ? 1.00000 ? ?
C4 .6906(9) .1344(10) .3499(9) .0269(18) Uani ? ? 1.00000 ? ?
Na .5425(4) .2744(4) .0234(4) .0259(8) Uani ? ? 1.00000 ? ?
H1 1.346(12) .453(10) .323(13) .03400 Uiso ? ? 1.00000 ? ?
H2 .807(15) .248(16) -.237(14) .03(2) Uiso ? ? 1.00000 ? ?
H3 .876(11) .774(12) .410(11) .011(16) Uiso ? ? 1.00000 ? ?
H4 .571(14) .089(15) .378(13) .02(2) Uiso ? ? 1.00000 ? ?

loop_
_atom_site_aniso_label
_atom_site_aniso_U_11
_atom_site_aniso_U_22
_atom_site_aniso_U_33
_atom_site_aniso_U_12
_atom_site_aniso_U_13
_atom_site_aniso_U_23
Cu1 .0195(3) .0216(4) .0193(3) .0066(3) .0094(3) .0076(3)
Cu2 .0219(4) .0182(5) .0177(4) .0041(3) .0032(3) .0073(4)
O11 .027(2) .023(2) .024(2) .0014(17) .0109(17) .0014(19)
O12 .030(2) .028(2) .032(2) .0003(19) .017(2) .001(2)
O21 .033(2) .038(3) .033(2) .020(2) .017(2) .023(2)
O22 .044(3) .042(3) .037(3) .022(2) .024(2) .027(2)
O31 .032(2) .025(2) .026(2) .0064(18) -.0001(18) .0085(18)
O32 .039(3) .051(4) .055(4) .014(3) .007(3) .039(3)
O41 .031(2) .024(2) .021(2) .0011(17) .0063(17) .0088(18)
O42 .0238(18) .027(2) .0222(19) .0087(16) .0119(16) .0081(18)
C1 .021(2) .026(3) .026(3) .002(2) .009(2) .002(2)
C2 .041(3) .038(4) .028(3) .020(3) .015(3) .024(3)
C3 .032(3) .028(3) .032(3) .011(2) .009(3) .018(3)
C4 .024(2) .024(3) .024(3) .001(2) .009(2) .006(2)
Na .0239(10) .0267(12) .0249(11) .0076(9) .0094(10) .0103(10)

loop_
_atom_type_symbol
_atom_type_scat_dispersion_real
_atom_type_scat_dispersion_imag
_atom_type_scat_source
C .002 .002 'Int Tables Vol IV Tables 2.2B and 2.3.1'
H 0 0 'Int Tables Vol IV Tables 2.2B and 2.3.1'
Cu .263 1.266 'Int Tables Vol IV Tables 2.2B and 2.3.1'
O .008 .006 'Int Tables Vol IV Tables 2.2B and 2.3.1'
Na .03 .025 'Int Tables Vol IV Tables 2.2B and 2.3.1'

loop_
_geom_angle_atom_site_label_1
_geom_angle_atom_site_label_2
_geom_angle_atom_site_label_3
_geom_angle_site_symmetry_1
_geom_angle_site_symmetry_3
_geom_angle
_geom_angle_publ_flag
O11 Cu1 O21 . . 88.9(2) yes
O11 Cu1 O42 . . 101.9(2) yes
O11 Cu1 O12 . 2_755 168.7(2) yes
O11 Cu1 O22 . 2_755 89.7(3) yes
O21 Cu1 O42 . . 93.6(2) yes
O12 Cu1 O21 2_755 . 90.3(2) yes
O21 Cu1 O22 . 2_755 169.0(3) yes
O12 Cu1 O42 2_755 . 89.4(2) yes
O22 Cu1 O42 2_755 . 97.4(3) yes
O12 Cu1 O22 2_755 2_755 88.9(3) yes
O11 Cu2 O31 . . 89.8(2) yes
O11 Cu2 O41 . . 95.1(2) yes
O11 Cu2 O31 . 2_766 90.2(2) no
O11 Cu2 O41 . 2_766 85.0(2) no
O31 Cu2 O41 . . 87.9(2) yes
O31 Cu2 O41 . 2_766 92.1(2) no
O21 Na O31 . . 90.3(2) no
O21 Na O32 . . 122.5(3) no
O21 Na O42 . . 71.7(2) no
O12 Na O21 1_455 . 149.3(3) no
O21 Na O42 . 2_655 86.3(2) no
O21 Na O32 . 2_665 93.6(3) no
O31 Na O32 . . 50.8(2) no
O31 Na O42 . . 74.4(2) no
O12 Na O31 1_455 . 97.7(2) no
O31 Na O42 . 2_655 149.7(2) no
O31 Na O32 . 2_665 124.1(3) no
O32 Na O42 . . 120.7(2) no
O12 Na O32 1_455 . 84.2(2) no
O32 Na O42 . 2_655 149.2(2) no
O32 Na O32 . 2_665 81.8(3) no
O12 Na O42 1_455 . 81.9(2) no
O42 Na O42 . 2_655 75.89(19) no
O32 Na O42 2_665 . 157.3(3) no
O12 Na O42 1_455 2_655 72.0(2) no
O12 Na O32 1_455 2_665 105.9(3) no
O32 Na O42 2_665 2_655 86.2(3) no
Cu1 O11 Cu2 . . 112.2(2) no
Cu1 O11 C1 . . 121.4(5) no
Cu2 O11 C1 . . 126.3(5) no
Na O12 C1 1_655 . 133.5(5) no
Cu1 O12 C1 2_755 . 123.9(5) no
Cu1 O12 Na 2_755 1_655 102.1(2) no
Cu1 O21 Na . . 102.8(2) no
Cu1 O21 C2 . . 121.6(6) no
Na O21 C2 . . 135.7(6) no
Cu1 O22 C2 2_755 . 123.6(6) no
Cu2 O31 Na . . 135.0(3) no
Cu2 O31 C3 . . 126.1(5) no
Na O31 C3 . . 98.8(5) no
Na O32 C3 . . 85.9(6) no
Na O32 Na . 2_665 98.2(3) no
Na O32 C3 2_665 . 142.0(7) no
Cu2 O41 C4 . . 129.9(5) no
Cu1 O42 Na . . 91.3(2) no
Cu1 O42 C4 . . 129.7(5) no
Cu1 O42 Na . 2_655 95.6(2) no
Na O42 C4 . . 115.0(5) no
Na O42 Na . 2_655 104.11(19) no
Na O42 C4 2_655 . 116.2(5) no
O11 C1 O12 . . 125.9(7) no
O21 C2 O22 . . 125.8(8) no
O31 C3 O32 . . 123.2(8) no
O41 C4 O42 . . 127.2(7) no
O11 C1 H1 . . 123(6) no
O12 C1 H1 . . 112(6) no
O21 C2 H2 . . 113(7) no
O22 C2 H2 . . 121(7) no
O31 C3 H3 . . 101(5) no
O32 C3 H3 . . 134(5) no
O41 C4 H4 . . 112(5) no
O42 C4 H4 . . 120(5) no

loop_
_geom_bond_atom_site_label_1
_geom_bond_atom_site_label_2
_geom_bond_site_symmetry_1
_geom_bond_site_symmetry_2
_geom_bond_distance
_geom_bond_publ_flag
Cu1 O11 . . 1.965(5) yes
Cu1 O21 . . 1.965(6) yes
Cu1 O42 . . 2.104(5) yes
Cu1 O12 . 2_755 1.987(6) yes
Cu1 O22 . 2_755 1.956(7) yes
Cu2 O11 . . 2.492(5) yes
Cu2 O31 . . 1.937(6) yes
Cu2 O41 . . 1.987(6) yes
Na O21 . . 2.400(7) no
Na O31 . . 2.405(6) no
Na O32 . . 2.699(9) no
Na O42 . . 2.652(6) no
Na O12 . 1_455 2.397(7) no
Na O42 . 2_655 2.499(6) no
Na O32 . 2_665 2.319(9) no
O11 C1 . . 1.257(9) no
O12 C1 . . 1.250(9) no
O21 C2 . . 1.285(10) no
O22 C2 . . 1.239(12) no
O31 C3 . . 1.270(11) no
O32 C3 . . 1.238(11) no
O41 C4 . . 1.253(9) no
O42 C4 . . 1.257(8) no
C1 H1 . . 0.98(10) no
C2 H2 . . 0.97(13) no
C3 H3 . . 1.09(9) no
C4 H4 . . 1.07(11) no
